data_4312834
loop_
_publ_author_name
'Philip J. Bailey'
'Pedro Pinho'
'Simon Parsons'

_publ_section_title
;
 A Chiral Alkyltris(pyrazolyl)borate Ligand: Synthesis of
 [(Ipc)B(pz)3Mn(CO)3] and [(Ipc)B(pz)3Ru(p-cymene)]PF6 (Ipc =
 Isopinocampheyl)
;
_journal_name_full 'Inorganic Chemistry'
_journal_page_first 8872
_journal_page_last 8877
_journal_paper_doi 10.1021/ic035061n
_journal_volume 42
_journal_year 2003
_chemical_formula_moiety '[Mn(CO)3(pbBpz)]'
_chemical_formula_sum 'C22 H26 B Mn N6 O3'
_chemical_formula_weight 488.24
_chemical_name_systematic
;
  ?
;
_space_group_IT_number 1
_symmetry_cell_setting triclinic
_symmetry_space_group_name_Hall 'P 1'
_symmetry_space_group_name_H-M 'P 1'
_atom_sites_solution_hydrogens geom
_atom_sites_solution_primary Patterson
_atom_sites_solution_secondary difmap
_audit_creation_method SHELXL-97
_cell_angle_alpha 60.555(3)
_cell_angle_beta 63.211(3)
_cell_angle_gamma 62.917(3)
_cell_formula_units_Z 2
_cell_length_a 11.0130(18)
_cell_length_b 11.6451(19)
_cell_length_c 11.6288(19)
_cell_measurement_reflns_used 1850
_cell_measurement_temperature 150(2)
_cell_measurement_theta_max 28
_cell_measurement_theta_min 2
_cell_volume 1105.7(3)
_computing_cell_refinement 'Bruker SMART'
_computing_data_collection 'Bruker SMART'
_computing_data_reduction 'Bruker SAINT'
_computing_molecular_graphics 'Bruker SHELXTL'
_computing_publication_material 'Bruker SHELXTL'
_computing_structure_refinement 'SHELXL-97 (Sheldrick, 1997)'
_computing_structure_solution Dirdif
_diffrn_ambient_temperature 150(2)
_diffrn_measured_fraction_theta_full 0.862
_diffrn_measured_fraction_theta_max 0.862
_diffrn_measurement_device_type 'CCD area detector'
_diffrn_measurement_method 'phi and omega scans'
_diffrn_radiation_monochromator graphite
_diffrn_radiation_source 'fine-focus sealed tube'
_diffrn_radiation_type MoK\a
_diffrn_radiation_wavelength 0.71073
_diffrn_reflns_av_R_equivalents 0.0000
_diffrn_reflns_av_sigmaI/netI 0.0864
_diffrn_reflns_limit_h_max 12
_diffrn_reflns_limit_h_min -14
_diffrn_reflns_limit_k_max 14
_diffrn_reflns_limit_k_min -14
_diffrn_reflns_limit_l_max 12
_diffrn_reflns_limit_l_min -15
_diffrn_reflns_number 5836
_diffrn_reflns_theta_full 28.83
_diffrn_reflns_theta_max 28.83
_diffrn_reflns_theta_min 2.10
_exptl_absorpt_coefficient_mu 0.635
_exptl_absorpt_correction_T_max 1
_exptl_absorpt_correction_T_min 0.788
_exptl_absorpt_correction_type multi-scan
_exptl_absorpt_process_details Twinabs
_exptl_crystal_colour colourless
_exptl_crystal_density_diffrn 1.466
_exptl_crystal_density_meas 0
_exptl_crystal_density_method 'not measured'
_exptl_crystal_description prism
_exptl_crystal_F_000 508
_exptl_crystal_size_max 0.43
_exptl_crystal_size_mid 0.42
_exptl_crystal_size_min 0.17
_refine_diff_density_max 0.665
_refine_diff_density_min -0.711
_refine_diff_density_rms 0.097
_refine_ls_abs_structure_details 'Flack H D (1983), Acta Cryst. A39, 876-881'
_refine_ls_abs_structure_Flack 0.02(2)
_refine_ls_extinction_method none
_refine_ls_goodness_of_fit_ref 1.003
_refine_ls_hydrogen_treatment riding
_refine_ls_matrix_type full
_refine_ls_number_parameters 577
_refine_ls_number_reflns 5836
_refine_ls_number_restraints 709
_refine_ls_restrained_S_all 0.965
_refine_ls_R_factor_all 0.0661
_refine_ls_R_factor_gt 0.0541
_refine_ls_shift/su_max 0.002
_refine_ls_shift/su_mean 0.000
_refine_ls_structure_factor_coef Fsqd
_refine_ls_weighting_details 'calc w=1/[\s^2^(Fo^2^)+(0.0686P)^2^+0.0000P] where P=(Fo^2^+2Fc^2^)/3'
_refine_ls_weighting_scheme calc
_refine_ls_wR_factor_gt 0.1270
_refine_ls_wR_factor_ref 0.1334
_reflns_number_gt 4695
_reflns_number_total 5836
_reflns_threshold_expression >2sigma(I)
_cod_data_source_file ic035061nsi20030909_102546_1.cif
_cod_data_source_block ppp104
_cod_depositor_comments
;
The following automatic conversions were performed:

'_symmetry_cell_setting' value 'Triclinic' changed to 'triclinic'
according to the built-in table from CIF Core dictionary named
'cif_core.dic' version 2.4.1 from
2010-06-29.

'_exptl_absorpt_correction_type' value 'Multiscan'
changed to 'multi-scan' according to the built-in table from CIF Core
dictionary named 'cif_core.dic' version 2.4.1 from 2010-06-29.

Automatic conversion script
Id: cif_fix_values 1646 2011-03-28 12:23:43Z adriana 
;
_cod_database_code 4312834

loop_
_symmetry_equiv_pos_as_xyz
'x, y, z'

loop_
_atom_site_label
_atom_site_type_symbol
_atom_site_fract_x
_atom_site_fract_y
_atom_site_fract_z
_atom_site_U_iso_or_equiv
_atom_site_adp_type
_atom_site_occupancy
_atom_site_symmetry_multiplicity
_atom_site_calc_flag
_atom_site_refinement_flags
_atom_site_disorder_assembly
_atom_site_disorder_group
Mn1 Mn -0.08525(7) -0.10610(7) 0.40325(7) 0.0185(2) Uani 1 1 d DU . .
C11 C -0.1761(7) -0.0682(7) 0.5595(5) 0.0278(16) Uani 1 1 d DU . .
O11 O -0.2352(5) -0.0420(6) 0.6581(5) 0.0340(13) Uani 1 1 d DU . .
C21 C 0.0793(5) -0.1931(6) 0.4497(6) 0.0228(14) Uani 1 1 d DU . .
O21 O 0.1829(4) -0.2479(6) 0.4791(5) 0.0310(12) Uani 1 1 d DU . .
C31 C -0.0491(6) 0.0576(5) 0.3095(6) 0.0228(14) Uani 1 1 d DU . .
O31 O -0.0286(5) 0.1625(5) 0.2501(5) 0.0327(12) Uani 1 1 d DU . .
N12 N 0.0054(4) -0.1520(5) 0.2292(4) 0.0182(12) Uani 1 1 d DU . .
N22 N -0.0625(4) -0.1940(5) 0.1902(4) 0.0174(11) Uani 1 1 d DU . .
C32 C 0.0171(6) -0.1993(7) 0.0621(5) 0.0240(15) Uani 1 1 d DU . .
H32 H -0.0061 -0.2242 0.0096 0.029 Uiso 1 1 calc R . .
C42 C 0.1367(6) -0.1625(8) 0.0213(6) 0.0254(15) Uani 1 1 d DU . .
H42 H 0.2111 -0.1570 -0.0632 0.030 Uiso 1 1 calc R . .
C52 C 0.1259(6) -0.1354(7) 0.1289(5) 0.0222(14) Uani 1 1 d DU . .
H52 H 0.1943 -0.1088 0.1312 0.027 Uiso 1 1 calc R . .
N62 N -0.2708(4) -0.0188(4) 0.3517(5) 0.0158(11) Uani 1 1 d DU . .
N72 N -0.3090(4) -0.0734(4) 0.2976(5) 0.0157(11) Uani 1 1 d DU . .
C82 C -0.4291(6) 0.0183(6) 0.2626(6) 0.0216(13) Uani 1 1 d DU . .
H82 H -0.4776 0.0063 0.2212 0.026 Uiso 1 1 calc R . .
C92 C -0.4705(6) 0.1308(6) 0.2957(6) 0.0231(14) Uani 1 1 d DU . .
H92 H -0.5517 0.2099 0.2842 0.028 Uiso 1 1 calc R . .
C102 C -0.3671(5) 0.1032(6) 0.3496(6) 0.0190(13) Uani 1 1 d DU . .
H102 H -0.3652 0.1636 0.3811 0.023 Uiso 1 1 calc R . .
N112 N -0.1368(5) -0.2832(4) 0.4935(4) 0.0200(11) Uani 1 1 d DU . .
N122 N -0.1922(5) -0.3162(4) 0.4349(4) 0.0181(11) Uani 1 1 d DU . .
C132 C -0.2256(7) -0.4338(6) 0.5244(6) 0.0273(15) Uani 1 1 d DU . .
H132 H -0.2661 -0.4792 0.5082 0.033 Uiso 1 1 calc R . .
C142 C -0.1919(8) -0.4783(6) 0.6430(6) 0.0324(16) Uani 1 1 d DU . .
H142 H -0.2056 -0.5571 0.7242 0.039 Uiso 1 1 calc R . .
C152 C -0.1334(7) -0.3823(6) 0.6169(5) 0.0250(14) Uani 1 1 d DU . .
H152 H -0.0959 -0.3863 0.6785 0.030 Uiso 1 1 calc R . .
B13 B -0.2121(5) -0.2183(5) 0.2857(5) 0.0125(13) Uiso 1 1 d DU A .
C23 C -0.2652(5) -0.2932(5) 0.2372(6) 0.0295(14) Uiso 1 1 d DU . .
H23 H -0.3294 -0.3349 0.3292 0.035 Uiso 0.620(5) 1 calc PR A 1
H24 H -0.2382 -0.2350 0.1371 0.035 Uiso 0.380(5) 1 calc PR A 2
C33 C -0.3730(7) -0.2183(8) 0.1556(8) 0.0221(18) Uiso 0.620(5) 1 d PDU A 1
H33 H -0.3576 -0.1261 0.0922 0.027 Uiso 0.620(5) 1 calc PR A 1
C43 C -0.3433(7) -0.2923(8) 0.0631(8) 0.0256(19) Uiso 0.620(5) 1 d PDU A 1
H43 H -0.4085 -0.2456 0.0043 0.031 Uiso 0.620(5) 1 calc PR A 1
C53 C -0.3157(8) -0.4532(8) 0.1385(8) 0.024(2) Uiso 0.620(5) 1 d PDU A 1
C63 C -0.1606(7) -0.4580(8) 0.1089(7) 0.0233(18) Uiso 0.620(5) 1 d PDU A 1
H63 H -0.0838 -0.5396 0.0862 0.028 Uiso 0.620(5) 1 calc PR A 1
C73 C -0.1518(9) -0.4304(8) 0.2206(10) 0.018(2) Uiso 0.620(5) 1 d PDU A 1
H73A H -0.0554 -0.4249 0.1954 0.021 Uiso 0.620(5) 1 calc PR A 1
H73B H -0.1673 -0.5080 0.3096 0.021 Uiso 0.620(5) 1 calc PR A 1
C83 C -0.5312(7) -0.1894(9) 0.2380(8) 0.0259(19) Uiso 0.620(5) 1 d PDU A 1
H83A H -0.5894 -0.1398 0.1745 0.039 Uiso 0.620(5) 1 calc PR A 1
H83B H -0.5539 -0.1328 0.2896 0.039 Uiso 0.620(5) 1 calc PR A 1
H83C H -0.5517 -0.2771 0.3027 0.039 Uiso 0.620(5) 1 calc PR A 1
C93 C -0.1830(8) -0.3238(8) -0.0161(7) 0.0278(19) Uiso 0.620(5) 1 d PDU A 1
H93A H -0.1586 -0.3381 -0.1020 0.033 Uiso 0.620(5) 1 calc PR A 1
H93B H -0.1385 -0.2579 -0.0323 0.033 Uiso 0.620(5) 1 calc PR A 1
C103 C -0.3963(10) -0.5209(10) 0.2877(8) 0.033(2) Uiso 0.620(5) 1 d PDU A 1
H10A H -0.3907 -0.4878 0.3475 0.049 Uiso 0.620(5) 1 calc PR A 1
H10B H -0.3537 -0.6216 0.3166 0.049 Uiso 0.620(5) 1 calc PR A 1
H10C H -0.4965 -0.4970 0.2949 0.049 Uiso 0.620(5) 1 calc PR A 1
C113 C -0.3255(11) -0.5128(11) 0.0510(10) 0.038(3) Uiso 0.620(5) 1 d PDU A 1
H11A H -0.3082 -0.6130 0.0985 0.057 Uiso 0.620(5) 1 calc PR A 1
H11B H -0.2537 -0.4938 -0.0394 0.057 Uiso 0.620(5) 1 calc PR A 1
H11C H -0.4207 -0.4696 0.0384 0.057 Uiso 0.620(5) 1 calc PR A 1
C34 C -0.1809(10) -0.4316(11) 0.2146(14) 0.017(4) Uiso 0.380(5) 1 d PDU A 2
H34 H -0.1547 -0.4950 0.3023 0.020 Uiso 0.380(5) 1 calc PR A 2
C44 C -0.2724(11) -0.4974(11) 0.2141(12) 0.020(3) Uiso 0.380(5) 1 d PDU A 2
H44 H -0.2203 -0.5899 0.2045 0.023 Uiso 0.380(5) 1 calc PR A 2
C54 C -0.3746(13) -0.3952(12) 0.1208(10) 0.026(4) Uiso 0.380(5) 1 d PDU A 2
C64 C -0.4723(12) -0.3463(12) 0.2457(12) 0.036(5) Uiso 0.380(5) 1 d PDU A 2
H64 H -0.5769 -0.3202 0.2611 0.043 Uiso 0.380(5) 1 calc PR A 2
C74 C -0.4266(10) -0.2442(13) 0.2524(16) 0.026(4) Uiso 0.380(5) 1 d PDU A 2
H74A H -0.4822 -0.2306 0.3418 0.031 Uiso 0.380(5) 1 calc PR A 2
H74B H -0.4494 -0.1537 0.1780 0.031 Uiso 0.380(5) 1 calc PR A 2
C84 C -0.0374(11) -0.4509(14) 0.1035(13) 0.026(3) Uiso 0.380(5) 1 d PDU A 2
H84A H 0.0213 -0.4092 0.1050 0.038 Uiso 0.380(5) 1 calc PR A 2
H84B H -0.0533 -0.4061 0.0127 0.038 Uiso 0.380(5) 1 calc PR A 2
H84C H 0.0116 -0.5498 0.1217 0.038 Uiso 0.380(5) 1 calc PR A 2
C94 C -0.4076(13) -0.4932(13) 0.3383(11) 0.023(4) Uiso 0.380(5) 1 d PDU A 2
H94A H -0.4560 -0.5604 0.3656 0.028 Uiso 0.380(5) 1 calc PR A 2
H94B H -0.3944 -0.4971 0.4190 0.028 Uiso 0.380(5) 1 calc PR A 2
C104 C -0.3283(17) -0.2894(15) -0.0213(12) 0.035(4) Uiso 0.380(5) 1 d PDU A 2
H10D H -0.2893 -0.2332 -0.0141 0.053 Uiso 0.380(5) 1 calc PR A 2
H10E H -0.4107 -0.2294 -0.0570 0.053 Uiso 0.380(5) 1 calc PR A 2
H10F H -0.2550 -0.3374 -0.0844 0.053 Uiso 0.380(5) 1 calc PR A 2
C114 C -0.4388(19) -0.4764(18) 0.1015(17) 0.041(5) Uiso 0.380(5) 1 d PDU A 2
H11D H -0.4700 -0.5465 0.1906 0.061 Uiso 0.380(5) 1 calc PR A 2
H11E H -0.3663 -0.5217 0.0359 0.061 Uiso 0.380(5) 1 calc PR A 2
H11F H -0.5206 -0.4125 0.0659 0.061 Uiso 0.380(5) 1 calc PR A 2
Mn2 Mn 0.08637(7) 0.10820(7) -0.40367(7) 0.0188(2) Uani 1 1 d DU . .
C15 C 0.1767(6) 0.0768(7) -0.5637(5) 0.0238(15) Uani 1 1 d DU . .
O15 O 0.2311(5) 0.0580(6) -0.6662(5) 0.0330(13) Uani 1 1 d DU . .
C25 C -0.0807(5) 0.1979(6) -0.4456(6) 0.0225(14) Uani 1 1 d DU . .
O25 O -0.1872(4) 0.2517(6) -0.4701(5) 0.0347(13) Uani 1 1 d DU . .
C35 C 0.0480(6) -0.0549(5) -0.3175(6) 0.0241(14) Uani 1 1 d DU . .
O35 O 0.0286(6) -0.1602(5) -0.2593(5) 0.0370(13) Uani 1 1 d DU . .
N16 N -0.0018(4) 0.1481(5) -0.2273(4) 0.0187(12) Uani 1 1 d DU . .
N26 N 0.0667(4) 0.1862(5) -0.1866(4) 0.0175(11) Uani 1 1 d DU . .
C36 C -0.0171(6) 0.2010(7) -0.0634(5) 0.0257(15) Uani 1 1 d DU . .
H36 H 0.0064 0.2261 -0.0113 0.031 Uiso 1 1 calc R . .
C46 C -0.1417(6) 0.1738(8) -0.0259(6) 0.0281(16) Uani 1 1 d DU . .
H46 H -0.2212 0.1792 0.0535 0.034 Uiso 1 1 calc R . .
C56 C -0.1253(6) 0.1368(8) -0.1300(6) 0.0279(16) Uani 1 1 d DU . .
H56 H -0.1922 0.1078 -0.1316 0.033 Uiso 1 1 calc R . .
N66 N 0.2705(4) 0.0115(5) -0.3497(5) 0.0188(11) Uani 1 1 d DU . .
N76 N 0.3155(4) 0.0649(4) -0.3000(5) 0.0162(11) Uani 1 1 d DU . .
C86 C 0.4461(5) -0.0203(6) -0.2853(6) 0.0179(12) Uani 1 1 d DU . .
H86 H 0.5029 -0.0070 -0.2537 0.022 Uiso 1 1 calc R . .
C96 C 0.4828(6) -0.1283(6) -0.3233(6) 0.0212(13) Uani 1 1 d DU . .
H96 H 0.5676 -0.2042 -0.3218 0.025 Uiso 1 1 calc R . .
C106 C 0.3714(6) -0.1046(6) -0.3641(6) 0.0209(14) Uani 1 1 d DU . .
H106 H 0.3671 -0.1621 -0.3974 0.025 Uiso 1 1 calc R . .
N116 N 0.1427(5) 0.2826(4) -0.4884(4) 0.0188(11) Uani 1 1 d DU . .
N126 N 0.2014(5) 0.3092(5) -0.4260(4) 0.0162(11) Uani 1 1 d DU . .
C136 C 0.2385(6) 0.4255(6) -0.5124(5) 0.0213(13) Uani 1 1 d DU . .
H136 H 0.2829 0.4657 -0.4943 0.026 Uiso 1 1 calc R . .
C146 C 0.2021(7) 0.4770(6) -0.6307(6) 0.0252(14) Uani 1 1 d DU . .
H146 H 0.2138 0.5590 -0.7084 0.030 Uiso 1 1 calc R . .
C156 C 0.1448(7) 0.3831(6) -0.6118(5) 0.0222(14) Uani 1 1 d DU . .
H156 H 0.1114 0.3894 -0.6777 0.027 Uiso 1 1 calc R . .
B17 B 0.2190(5) 0.2061(5) -0.2776(5) 0.0197(14) Uani 1 1 d DU . .
C27 C 0.2683(5) 0.2564(5) -0.1988(5) 0.0169(10) Uani 1 1 d DU . .
H27 H 0.2354 0.1986 -0.0994 0.020 Uiso 1 1 calc R . .
C37 C 0.4286(5) 0.2282(6) -0.2211(6) 0.0267(13) Uani 1 1 d DU . .
H37 H 0.4840 0.2162 -0.3122 0.032 Uiso 1 1 calc R . .
C47 C 0.4580(6) 0.3460(6) -0.2256(6) 0.0324(15) Uani 1 1 d DU . .
H47 H 0.5597 0.3276 -0.2359 0.039 Uiso 1 1 calc R . .
C57 C 0.3467(7) 0.4086(6) -0.1118(6) 0.0310(15) Uani 1 1 d DU . .
C67 C 0.2554(6) 0.4909(6) -0.2150(6) 0.0330(15) Uani 1 1 d DU . .
H67 H 0.1967 0.5871 -0.2171 0.040 Uiso 1 1 calc R . .
C77 C 0.1743(6) 0.4065(6) -0.2024(6) 0.0236(12) Uani 1 1 d DU . .
H77A H 0.1349 0.4551 -0.2816 0.028 Uiso 1 1 calc R . .
H77B H 0.0930 0.4011 -0.1170 0.028 Uiso 1 1 calc R . .
C87 C 0.4894(6) 0.0954(6) -0.1099(6) 0.0404(16) Uani 1 1 d DU . .
H87A H 0.4718 0.0170 -0.1039 0.061 Uiso 1 1 calc R . .
H87B H 0.4427 0.1071 -0.0203 0.061 Uiso 1 1 calc R . .
H87C H 0.5923 0.0777 -0.1348 0.061 Uiso 1 1 calc R . .
C97 C 0.3965(7) 0.4816(7) -0.3315(6) 0.0410(19) Uani 1 1 d DU . .
H97A H 0.3938 0.4709 -0.4096 0.049 Uiso 1 1 calc R . .
H97B H 0.4386 0.5554 -0.3642 0.049 Uiso 1 1 calc R . .
C107 C 0.2807(9) 0.3196(8) 0.0352(6) 0.052(2) Uani 1 1 d DU . .
H10G H 0.2417 0.2614 0.0312 0.078 Uiso 1 1 calc R . .
H10H H 0.2041 0.3797 0.0853 0.078 Uiso 1 1 calc R . .
H10I H 0.3541 0.2609 0.0832 0.078 Uiso 1 1 calc R . .
C117 C 0.4029(9) 0.4998(8) -0.0982(8) 0.052(2) Uani 1 1 d DU . .
H11G H 0.3310 0.5388 -0.0276 0.079 Uiso 1 1 calc R . .
H11H H 0.4222 0.5750 -0.1870 0.079 Uiso 1 1 calc R . .
H11I H 0.4910 0.4436 -0.0715 0.079 Uiso 1 1 calc R . .

loop_
_atom_site_aniso_label
_atom_site_aniso_U_11
_atom_site_aniso_U_22
_atom_site_aniso_U_33
_atom_site_aniso_U_23
_atom_site_aniso_U_13
_atom_site_aniso_U_12
Mn1 0.0166(5) 0.0206(5) 0.0196(5) -0.0070(4) -0.0081(4) -0.0040(4)
C11 0.026(4) 0.021(4) 0.029(3) -0.006(3) -0.009(3) -0.003(3)
O11 0.022(3) 0.055(4) 0.035(3) -0.028(3) -0.003(2) -0.012(2)
C21 0.025(3) 0.024(4) 0.025(3) -0.008(3) -0.008(3) -0.013(3)
O21 0.027(3) 0.036(3) 0.035(3) -0.009(2) -0.023(2) -0.005(2)
C31 0.022(4) 0.026(3) 0.025(3) -0.013(3) -0.011(3) -0.004(3)
O31 0.034(3) 0.030(3) 0.033(3) -0.003(2) -0.014(2) -0.014(2)
N12 0.018(3) 0.020(3) 0.016(2) -0.005(2) -0.005(2) -0.007(2)
N22 0.019(3) 0.015(3) 0.017(2) -0.004(2) -0.006(2) -0.006(2)
C32 0.022(4) 0.026(4) 0.021(3) -0.011(3) -0.008(3) 0.000(3)
C42 0.020(3) 0.022(4) 0.019(3) -0.004(3) 0.004(3) -0.008(3)
C52 0.013(3) 0.020(4) 0.024(3) -0.004(3) 0.001(3) -0.008(3)
N62 0.017(2) 0.014(3) 0.011(2) -0.001(2) -0.003(2) -0.005(2)
N72 0.013(2) 0.021(3) 0.014(2) -0.004(2) -0.007(2) -0.0051(19)
C82 0.022(3) 0.023(3) 0.023(3) -0.012(3) -0.007(2) -0.004(2)
C92 0.015(3) 0.028(3) 0.026(3) -0.012(3) -0.005(2) -0.004(2)
C102 0.018(3) 0.020(3) 0.017(3) -0.007(3) -0.004(2) -0.005(2)
N112 0.015(3) 0.028(3) 0.016(3) -0.008(2) -0.006(2) -0.004(2)
N122 0.017(3) 0.014(3) 0.016(2) -0.0051(19) -0.001(2) -0.0020(19)
C132 0.037(4) 0.013(3) 0.028(3) -0.007(3) -0.005(3) -0.010(3)
C142 0.043(4) 0.019(4) 0.019(3) -0.004(3) -0.005(3) -0.004(3)
C152 0.022(3) 0.018(3) 0.017(3) -0.003(2) -0.005(3) 0.004(2)
Mn2 0.0160(5) 0.0177(5) 0.0207(5) -0.0048(4) -0.0076(4) -0.0037(4)
C15 0.016(3) 0.033(4) 0.031(3) -0.010(3) -0.012(3) -0.012(3)
O15 0.032(3) 0.047(4) 0.023(2) -0.014(2) -0.008(2) -0.013(2)
C25 0.023(3) 0.018(3) 0.019(3) -0.001(3) -0.006(3) -0.007(3)
O25 0.020(3) 0.029(3) 0.046(3) -0.009(2) -0.011(2) -0.004(2)
C35 0.022(4) 0.024(3) 0.027(3) -0.007(3) -0.012(3) -0.006(3)
O35 0.056(4) 0.017(3) 0.043(3) -0.003(2) -0.025(3) -0.012(2)
N16 0.013(3) 0.017(3) 0.018(3) -0.004(2) -0.006(2) 0.000(2)
N26 0.013(3) 0.018(3) 0.012(2) -0.008(2) -0.001(2) 0.001(2)
C36 0.024(4) 0.023(4) 0.013(3) -0.004(3) 0.001(3) -0.003(3)
C46 0.019(3) 0.028(4) 0.022(3) -0.008(3) -0.002(3) 0.000(3)
C56 0.017(3) 0.027(4) 0.027(4) -0.006(3) -0.002(3) -0.005(3)
N66 0.018(3) 0.019(3) 0.021(3) -0.008(2) -0.008(2) -0.004(2)
N76 0.017(2) 0.011(2) 0.016(3) -0.005(2) -0.002(2) -0.0026(18)
C86 0.010(2) 0.017(3) 0.021(3) -0.003(2) -0.008(2) 0.000(2)
C96 0.015(3) 0.014(3) 0.024(3) -0.007(2) -0.003(2) 0.001(2)
C106 0.021(3) 0.016(3) 0.022(3) -0.011(3) -0.005(3) 0.000(2)
N116 0.018(3) 0.017(3) 0.013(2) -0.001(2) -0.003(2) -0.004(2)
N126 0.013(2) 0.018(3) 0.015(2) -0.0028(19) -0.007(2) -0.0035(19)
C136 0.018(3) 0.025(3) 0.018(3) -0.004(2) -0.004(2) -0.010(2)
C146 0.032(3) 0.022(3) 0.015(3) 0.001(2) -0.007(3) -0.012(3)
C156 0.022(3) 0.026(4) 0.016(3) -0.005(2) -0.009(3) -0.005(3)
B17 0.017(3) 0.017(3) 0.014(3) -0.001(2) -0.004(2) -0.003(2)
C27 0.027(2) 0.007(2) 0.014(2) -0.0004(19) -0.012(2) -0.0012(18)
C37 0.028(3) 0.029(3) 0.029(3) -0.016(3) -0.015(3) 0.000(2)
C47 0.031(3) 0.037(3) 0.043(3) -0.019(3) -0.021(3) -0.007(2)
C57 0.052(4) 0.019(3) 0.035(3) -0.011(3) -0.028(3) -0.004(3)
C67 0.044(3) 0.018(3) 0.040(3) -0.010(3) -0.020(3) -0.004(2)
C77 0.031(3) 0.014(3) 0.022(3) -0.005(2) -0.010(2) -0.004(2)
C87 0.049(4) 0.030(3) 0.055(4) -0.026(3) -0.039(3) 0.012(3)
C97 0.052(4) 0.047(4) 0.033(3) 0.000(3) -0.020(3) -0.029(3)
C107 0.085(6) 0.046(5) 0.029(3) -0.013(3) -0.023(3) -0.017(4)
C117 0.072(6) 0.034(4) 0.080(5) -0.028(4) -0.050(5) -0.003(3)

loop_
_atom_type_symbol
_atom_type_description
_atom_type_scat_dispersion_real
_atom_type_scat_dispersion_imag
_atom_type_scat_source
C C 0.0033 0.0016 'International Tables Vol C Tables 4.2.6.8 and 6.1.1.4'
H H 0.0000 0.0000 'International Tables Vol C Tables 4.2.6.8 and 6.1.1.4'
B B 0.0013 0.0007 'International Tables Vol C Tables 4.2.6.8 and 6.1.1.4'
N N 0.0061 0.0033 'International Tables Vol C Tables 4.2.6.8 and 6.1.1.4'
O O 0.0106 0.0060 'International Tables Vol C Tables 4.2.6.8 and 6.1.1.4'
Mn Mn 0.3368 0.7283 'International Tables Vol C Tables 4.2.6.8 and 6.1.1.4'

loop_
_geom_angle_atom_site_label_1
_geom_angle_atom_site_label_2
_geom_angle_atom_site_label_3
_geom_angle
_geom_angle_site_symmetry_1
_geom_angle_site_symmetry_3
_geom_angle_publ_flag
C31 Mn1 C11 90.7(3) . . ?
C31 Mn1 C21 92.7(3) . . ?
C11 Mn1 C21 90.0(3) . . ?
C31 Mn1 N112 173.8(2) . . ?
C11 Mn1 N112 92.6(2) . . ?
C21 Mn1 N112 92.6(2) . . ?
C31 Mn1 N12 91.7(2) . . ?
C11 Mn1 N12 176.1(3) . . ?
C21 Mn1 N12 92.9(2) . . ?
N112 Mn1 N12 84.70(18) . . ?
C31 Mn1 N62 90.4(2) . . ?
C11 Mn1 N62 91.5(2) . . ?
C21 Mn1 N62 176.6(2) . . ?
N112 Mn1 N62 84.31(18) . . ?
N12 Mn1 N62 85.46(17) . . ?
O11 C11 Mn1 178.9(7) . . ?
O21 C21 Mn1 179.9(6) . . ?
O31 C31 Mn1 178.8(6) . . ?
C52 N12 N22 108.0(4) . . ?
C52 N12 Mn1 129.5(3) . . ?
N22 N12 Mn1 122.1(3) . . ?
C32 N22 N12 107.9(4) . . ?
C32 N22 B13 131.6(4) . . ?
N12 N22 B13 120.3(3) . . ?
N22 C32 C42 108.5(4) . . ?
C32 C42 C52 105.7(4) . . ?
N12 C52 C42 109.9(4) . . ?
C102 N62 N72 107.2(4) . . ?
C102 N62 Mn1 128.5(3) . . ?
N72 N62 Mn1 123.9(3) . . ?
C82 N72 N62 107.8(4) . . ?
C82 N72 B13 133.9(4) . . ?
N62 N72 B13 118.3(3) . . ?
N72 C82 C92 109.9(4) . . ?
C82 C92 C102 104.1(4) . . ?
N62 C102 C92 111.0(4) . . ?
C152 N112 N122 107.2(4) . . ?
C152 N112 Mn1 130.0(4) . . ?
N122 N112 Mn1 122.7(3) . . ?
C132 N122 N112 108.4(4) . . ?
C132 N122 B13 131.1(4) . . ?
N112 N122 B13 120.4(4) . . ?
N122 C132 C142 109.5(5) . . ?
C132 C142 C152 104.1(5) . . ?
N112 C152 C142 110.7(5) . . ?
N72 B13 N22 103.3(4) . . ?
N72 B13 N122 105.2(3) . . ?
N22 B13 N122 105.6(3) . . ?
N72 B13 C23 119.0(3) . . ?
N22 B13 C23 113.8(3) . . ?
N122 B13 C23 108.8(4) . . ?
C33 C23 C34 105.7(6) . . ?
C33 C23 C74 36.6(6) . . ?
C34 C23 C74 114.8(6) . . ?
C33 C23 C73 117.7(5) . . ?
C34 C23 C73 13.5(5) . . ?
C74 C23 C73 128.1(6) . . ?
C33 C23 B13 124.8(4) . . ?
C34 C23 B13 125.7(5) . . ?
C74 C23 B13 117.4(5) . . ?
C73 C23 B13 112.2(4) . . ?
C23 C33 C43 111.4(5) . . ?
C23 C33 C83 117.1(6) . . ?
C43 C33 C83 108.7(6) . . ?
C33 C43 C93 108.0(6) . . ?
C33 C43 C53 113.9(6) . . ?
C93 C43 C53 87.1(5) . . ?
C103 C53 C113 106.7(6) . . ?
C103 C53 C63 117.6(6) . . ?
C113 C53 C63 113.2(6) . . ?
C103 C53 C43 123.5(7) . . ?
C113 C53 C43 109.9(6) . . ?
C63 C53 C43 84.8(5) . . ?
C73 C63 C93 110.3(6) . . ?
C73 C63 C53 110.6(6) . . ?
C93 C63 C53 87.8(5) . . ?
C63 C73 C23 111.2(6) . . ?
C63 C93 C43 86.9(5) . . ?
C44 C34 C84 109.9(8) . . ?
C44 C34 C23 113.6(7) . . ?
C84 C34 C23 121.8(9) . . ?
C34 C44 C94 108.9(8) . . ?
C34 C44 C54 114.1(9) . . ?
C94 C44 C54 86.4(6) . . ?
C104 C54 C114 106.3(8) . . ?
C104 C54 C64 119.4(9) . . ?
C114 C54 C64 112.2(9) . . ?
C104 C54 C44 122.7(9) . . ?
C114 C54 C44 110.3(9) . . ?
C64 C54 C44 84.7(6) . . ?
C74 C64 C94 108.9(9) . . ?
C74 C64 C54 113.6(8) . . ?
C94 C64 C54 86.9(7) . . ?
C64 C74 C23 113.0(8) . . ?
C64 C94 C44 86.7(6) . . ?
C15 Mn2 C35 90.3(3) . . ?
C15 Mn2 C25 91.2(3) . . ?
C35 Mn2 C25 91.3(3) . . ?
C15 Mn2 N16 175.5(2) . . ?
C35 Mn2 N16 92.8(2) . . ?
C25 Mn2 N16 91.9(2) . . ?
C15 Mn2 N116 91.8(2) . . ?
C35 Mn2 N116 174.2(2) . . ?
C25 Mn2 N116 94.0(2) . . ?
N16 Mn2 N116 84.70(19) . . ?
C15 Mn2 N66 91.4(2) . . ?
C35 Mn2 N66 89.5(2) . . ?
C25 Mn2 N66 177.3(2) . . ?
N16 Mn2 N66 85.43(18) . . ?
N116 Mn2 N66 85.04(19) . . ?
O15 C15 Mn2 178.3(5) . . ?
O25 C25 Mn2 178.4(6) . . ?
O35 C35 Mn2 176.4(6) . . ?
C56 N16 N26 108.0(4) . . ?
C56 N16 Mn2 129.8(4) . . ?
N26 N16 Mn2 122.1(3) . . ?
N16 N26 C36 108.3(4) . . ?
N16 N26 B17 121.2(4) . . ?
C36 N26 B17 130.5(4) . . ?
N26 C36 C46 109.0(5) . . ?
C36 C46 C56 104.7(5) . . ?
N16 C56 C46 109.9(5) . . ?
C106 N66 N76 108.0(4) . . ?
C106 N66 Mn2 128.5(3) . . ?
N76 N66 Mn2 123.4(3) . . ?
C86 N76 N66 107.7(4) . . ?
C86 N76 B17 133.2(4) . . ?
N66 N76 B17 119.1(4) . . ?
N76 C86 C96 109.0(4) . . ?
C86 C96 C106 105.8(4) . . ?
N66 C106 C96 109.6(4) . . ?
C156 N116 N126 106.9(4) . . ?
C156 N116 Mn2 130.3(4) . . ?
N126 N116 Mn2 122.6(3) . . ?
C136 N126 N116 108.4(4) . . ?
C136 N126 B17 131.6(4) . . ?
N116 N126 B17 119.9(4) . . ?
N126 C136 C146 109.5(4) . . ?
C136 C146 C156 104.6(4) . . ?
N116 C156 C146 110.7(4) . . ?
N76 B17 N26 105.3(4) . . ?
N76 B17 N126 103.2(3) . . ?
N26 B17 N126 104.9(4) . . ?
N76 B17 C27 117.1(4) . . ?
N26 B17 C27 108.1(3) . . ?
N126 B17 C27 117.1(4) . . ?
C37 C27 C77 113.2(4) . . ?
C37 C27 B17 121.8(4) . . ?
C77 C27 B17 110.7(4) . . ?
C47 C37 C87 107.3(4) . . ?
C47 C37 C27 113.4(4) . . ?
C87 C37 C27 113.2(5) . . ?
C37 C47 C97 109.8(5) . . ?
C37 C47 C57 114.1(5) . . ?
C97 C47 C57 87.4(4) . . ?
C107 C57 C117 106.9(5) . . ?
C107 C57 C67 117.9(5) . . ?
C117 C57 C67 113.6(5) . . ?
C107 C57 C47 122.6(5) . . ?
C117 C57 C47 111.0(5) . . ?
C67 C57 C47 83.7(3) . . ?
C77 C67 C97 110.9(5) . . ?
C77 C67 C57 112.3(5) . . ?
C97 C67 C57 87.3(4) . . ?
C67 C77 C27 113.5(4) . . ?
C47 C97 C67 86.1(4) . . ?

loop_
_geom_bond_atom_site_label_1
_geom_bond_atom_site_label_2
_geom_bond_distance
_geom_bond_site_symmetry_2
_geom_bond_publ_flag
Mn1 C31 1.800(5) . ?
Mn1 C11 1.802(4) . ?
Mn1 C21 1.810(4) . ?
Mn1 N112 2.019(4) . ?
Mn1 N12 2.034(3) . ?
Mn1 N62 2.045(4) . ?
C11 O11 1.149(5) . ?
C21 O21 1.140(5) . ?
C31 O31 1.141(5) . ?
N12 C52 1.333(5) . ?
N12 N22 1.364(5) . ?
N22 C32 1.363(5) . ?
N22 B13 1.579(5) . ?
C32 C42 1.376(6) . ?
C42 C52 1.378(6) . ?
N62 C102 1.327(5) . ?
N62 N72 1.361(5) . ?
N72 C82 1.352(5) . ?
N72 B13 1.569(5) . ?
C82 C92 1.366(6) . ?
C92 C102 1.380(6) . ?
N112 C152 1.332(5) . ?
N112 N122 1.353(5) . ?
N122 C132 1.343(5) . ?
N122 B13 1.589(5) . ?
C132 C142 1.376(6) . ?
C142 C152 1.380(6) . ?
B13 C23 1.633(6) . ?
C23 C33 1.526(7) . ?
C23 C34 1.537(8) . ?
C23 C74 1.552(8) . ?
C23 C73 1.555(7) . ?
C33 C43 1.532(8) . ?
C33 C83 1.532(8) . ?
C43 C93 1.542(9) . ?
C43 C53 1.574(9) . ?
C53 C103 1.525(9) . ?
C53 C113 1.546(8) . ?
C53 C63 1.562(8) . ?
C63 C73 1.534(9) . ?
C63 C93 1.534(9) . ?
C34 C44 1.521(9) . ?
C34 C84 1.528(9) . ?
C44 C94 1.540(10) . ?
C44 C54 1.573(10) . ?
C54 C104 1.523(9) . ?
C54 C114 1.551(9) . ?
C54 C64 1.561(10) . ?
C64 C74 1.532(10) . ?
C64 C94 1.537(10) . ?
Mn2 C15 1.804(4) . ?
Mn2 C35 1.807(4) . ?
Mn2 C25 1.809(4) . ?
Mn2 N16 2.023(4) . ?
Mn2 N116 2.027(4) . ?
Mn2 N66 2.037(4) . ?
C15 O15 1.150(5) . ?
C25 O25 1.143(5) . ?
C35 O35 1.140(5) . ?
N16 C56 1.333(5) . ?
N16 N26 1.352(5) . ?
N26 C36 1.357(5) . ?
N26 B17 1.581(5) . ?
C36 C46 1.376(6) . ?
C46 C56 1.388(6) . ?
N66 C106 1.333(5) . ?
N66 N76 1.362(5) . ?
N76 C86 1.356(5) . ?
N76 B17 1.576(5) . ?
C86 C96 1.364(6) . ?
C96 C106 1.376(6) . ?
N116 C156 1.331(5) . ?
N116 N126 1.367(5) . ?
N126 C136 1.343(5) . ?
N126 B17 1.584(5) . ?
C136 C146 1.371(6) . ?
C146 C156 1.382(6) . ?
B17 C27 1.657(5) . ?
C27 C37 1.560(6) . ?
C27 C77 1.565(6) . ?
C37 C47 1.520(7) . ?
C37 C87 1.544(7) . ?
C47 C97 1.528(8) . ?
C47 C57 1.568(7) . ?
C57 C107 1.533(7) . ?
C57 C117 1.545(6) . ?
C57 C67 1.565(7) . ?
C67 C77 1.526(8) . ?
C67 C97 1.535(8) . ?
